data_1559908
loop_
_publ_author_name
'Zhai, Xiaofang'
'Pang, Maofu'
'Feng, Lei'
'Jia, Jiong'
'Tung, Chen-Ho'
'Wang, Wenguang'

_publ_section_title
;
 Dehydrogenation of iron amido-borane and resaturation of the imino-borane
 complex
;
_journal_issue 8
_journal_name_full 'Chemical Science'
_journal_page_first 2885
_journal_page_last 2889
_journal_paper_doi 10.1039/D0SC06787C
_journal_volume 12
_journal_year 2021
_chemical_formula_moiety 'C28 H32 B Fe N P, C32 H12 B F22.5, 2(C4 H8 O), 0.75(F2)'
_chemical_formula_sum 'C68 H60 B2 F24 Fe N O2 P'
_chemical_formula_weight 1487.61
_space_group_crystal_system triclinic
_space_group_IT_number 2
_space_group_name_Hall '-P 1'
_space_group_name_H-M_alt 'P -1'
_atom_sites_solution_hydrogens mixed
_audit_creation_date 2020-09-21
_audit_creation_method
;
Olex2 1.2
(compiled 2018.05.29 svn.r3508 for OlexSys, GUI svn.r5506)
;
_audit_update_record
;
2020-09-22 deposited with the CCDC.	2021-01-02 downloaded from the CCDC.
;
_cell_angle_alpha 103.817(2)
_cell_angle_beta 92.601(2)
_cell_angle_gamma 92.604(2)
_cell_formula_units_Z 2
_cell_length_a 12.9415(3)
_cell_length_b 14.6375(4)
_cell_length_c 19.3031(5)
_cell_measurement_reflns_used 14563
_cell_measurement_temperature 173.00(10)
_cell_measurement_theta_max 76.1580
_cell_measurement_theta_min 3.0670
_cell_volume 3541.17(16)
_computing_cell_refinement 'CrysAlisPro 1.171.40.25a (Rigaku OD, 2018)'
_computing_data_collection 'CrysAlisPro 1.171.40.25a (Rigaku OD, 2018)'
_computing_data_reduction 'CrysAlisPro 1.171.40.25a (Rigaku OD, 2018)'
_computing_molecular_graphics 'Olex2 (Dolomanov et al., 2009)'
_computing_publication_material 'Olex2 (Dolomanov et al., 2009)'
_computing_structure_refinement 'ShelXL (Sheldrick, 2015)'
_diffrn_ambient_environment N~2~
_diffrn_ambient_temperature 173.00(10)
_diffrn_detector 'CCD plate'
_diffrn_detector_area_resol_mean 10.0000
_diffrn_detector_type HyPix
_diffrn_measured_fraction_theta_full 0.972
_diffrn_measured_fraction_theta_max 0.985
_diffrn_measurement_details
;
List of Runs (angles in degrees, time in seconds):

  # Type    Start    End  Width  t~exp~   \w     \q     \k     \f   Frames
#--------------------------------------------------------------------------
  1  \w    -99.00 -39.00   1.00    0.35    --  -48.45 137.00-122.00   60
  2  \w   -110.00 -67.00   1.00    0.35    --  -48.45-133.00  -8.00   43
  3  \w   -102.00 -64.00   1.00    0.35    --  -48.45-137.00 174.00   38
  4  \w     38.00  69.00   1.00    0.35    --   48.45-133.00  -8.00   31
  5  \w     56.00  83.00   1.00    0.35    --   48.45-137.00 174.00   27
  6  \w    -61.00 -35.00   1.00    3.00    --  -86.25 137.00-122.00   26
  7  \w   -100.00 -74.00   1.00    3.00    --  -86.25 137.00-122.00   26
  8  \w    -97.00 -56.00   1.00    3.00    --  -86.25 133.00  60.00   41
  9  \w    141.00 167.00   1.00    3.00    --  106.49 137.00-122.00   26
 10  \w     85.00 139.00   1.00    3.00    --  106.49 137.00-122.00   54
 11  \w     97.00 122.00   1.00    3.00    --  106.49-133.00  -8.00   25
 12  \w     95.00 126.00   1.00    3.00    --  106.49-137.00 174.00   31
 13  \w     38.00  94.00   1.00    3.00    --  106.49-137.00 174.00   56
 14  \w     91.00 167.00   1.00    3.00    --  106.49 133.00  60.00   76
 15  \w   -120.00 -26.00   1.00    0.35    --  -48.45 -77.00 150.00   94
 16  \w    -96.00 -40.00   1.00    0.35    --  -48.45 133.00  60.00   56
 17  \w     26.00 121.00   1.00    0.35    --   48.45  77.00  60.00   95
 18  \w    -99.00 -63.00   1.00    3.00    --  -86.25-137.00 174.00   36
 19  \w   -125.00-100.00   1.00    3.00    --  -86.25-133.00  -8.00   25
 20  \w   -157.00 -73.00   1.00    3.00    --  -86.25 -38.00  30.00   84
 21  \w     34.00 121.00   1.00    3.00    --  106.49 -57.00 -60.00   87
 22  \w     36.00 120.00   1.00    3.00    --  106.49 -38.00 -60.00   84
 23  \w     74.00 120.00   1.00    3.00    --  106.49 -38.00 120.00   46
 24  \w     76.00 121.00   1.00    3.00    --  106.49 -57.00 150.00   45
 25  \w     38.00  73.00   1.00    3.00    --  106.49 -57.00 150.00   35
 26  \w     34.00  60.00   1.00    3.00    --  106.49 -38.00 120.00   26
 27  \w    131.00 178.00   1.00    3.00    --  106.49  19.00-120.00   47
 28  \w     32.00 116.00   1.00    3.00    --  106.49 -19.00-150.00   84
 29  \w     96.00 177.00   1.00    3.00    --  106.49 125.00 -60.00   81
 30  \w     95.00 123.00   1.00    3.00    --  106.49  19.00-120.00   28
;
_diffrn_measurement_device 'four-circle diffractometer'
_diffrn_measurement_device_type 'XtaLAB Synergy, Dualflex, HyPix'
_diffrn_measurement_method '\w scans'
_diffrn_orient_matrix_type 'CrysAlisPro convention (1999,Acta A55,543-557)'
_diffrn_orient_matrix_UB_11 0.0081146000
_diffrn_orient_matrix_UB_12 -0.0229691000
_diffrn_orient_matrix_UB_13 0.0738253000
_diffrn_orient_matrix_UB_21 -0.0050827000
_diffrn_orient_matrix_UB_22 0.1053841000
_diffrn_orient_matrix_UB_23 0.0364090000
_diffrn_orient_matrix_UB_31 -0.1189792000
_diffrn_orient_matrix_UB_32 -0.0123857000
_diffrn_orient_matrix_UB_33 -0.0013078000
_diffrn_radiation_monochromator mirror
_diffrn_radiation_probe x-ray
_diffrn_radiation_type CuK\a
_diffrn_radiation_wavelength 1.54184
_diffrn_reflns_av_R_equivalents 0.0743
_diffrn_reflns_av_unetI/netI 0.0750
_diffrn_reflns_Laue_measured_fraction_full 0.972
_diffrn_reflns_Laue_measured_fraction_max 0.985
_diffrn_reflns_limit_h_max 12
_diffrn_reflns_limit_h_min -15
_diffrn_reflns_limit_k_max 17
_diffrn_reflns_limit_k_min -17
_diffrn_reflns_limit_l_max 23
_diffrn_reflns_limit_l_min -23
_diffrn_reflns_number 35930
_diffrn_reflns_point_group_measured_fraction_full 0.972
_diffrn_reflns_point_group_measured_fraction_max 0.985
_diffrn_reflns_theta_full 67.684
_diffrn_reflns_theta_max 67.079
_diffrn_reflns_theta_min 3.114
_diffrn_source 'micro-focus sealed X-ray tube'
_diffrn_source_type 'PhotonJet (Cu) X-ray Source'
_exptl_absorpt_coefficient_mu 2.872
_exptl_absorpt_correction_T_max 1.00000
_exptl_absorpt_correction_T_min 0.59476
_exptl_absorpt_correction_type multi-scan
_exptl_absorpt_process_details
;
CrysAlisPro 1.171.40.25a (Rigaku Oxford Diffraction, 2018)
Empirical absorption correction using spherical harmonics,
 implemented in SCALE3 ABSPACK scaling algorithm.
;
_exptl_crystal_colour 'metallic intense blue'
_exptl_crystal_density_diffrn 1.395
_exptl_crystal_description block
_exptl_crystal_F_000 1516
_exptl_crystal_size_max 0.1
_exptl_crystal_size_mid 0.05
_exptl_crystal_size_min 0.01
_refine_diff_density_max 0.915
_refine_diff_density_min -0.799
_refine_diff_density_rms 0.102
_refine_ls_extinction_method none
_refine_ls_goodness_of_fit_ref 1.074
_refine_ls_hydrogen_treatment mixed
_refine_ls_matrix_type full
_refine_ls_number_parameters 955
_refine_ls_number_reflns 12459
_refine_ls_number_restraints 30
_refine_ls_restrained_S_all 1.086
_refine_ls_R_factor_all 0.0924
_refine_ls_R_factor_gt 0.0765
_refine_ls_shift/su_max 0.001
_refine_ls_shift/su_mean 0.000
_refine_ls_structure_factor_coef Fsqd
_refine_ls_weighting_details 'w=1/[\s^2^(Fo^2^)+(0.1493P)^2^+3.1167P] where P=(Fo^2^+2Fc^2^)/3'
_refine_ls_weighting_scheme calc
_refine_ls_wR_factor_gt 0.2084
_refine_ls_wR_factor_ref 0.2379
_reflns_Friedel_coverage 0.000
_reflns_number_gt 10145
_reflns_number_total 12459
_reflns_threshold_expression 'I > 2\s(I)'
_cod_data_source_file d0sc06787c2.cif
_cod_data_source_block complex-3H
_cod_depositor_comments 'Adding full bibliography for 1559907--1559911.cif.'
_cod_database_code 1559908
_shelxl_version_number 2013-4
_chemical_oxdiff_formula FePNBF
_shelx_space_group_comment
;
The symmetry employed for this shelxl refinement is uniquely defined
by the following loop, which should always be used as a source of
symmetry information in preference to the above space-group names.
They are only intended as comments.
;
_reflns_odcompleteness_completeness 98.51
_reflns_odcompleteness_iscentric 1
_reflns_odcompleteness_theta 66.97
_olex2_refinement_description
;
1. Fixed Uiso
 At 1.2 times of:
  All C(H) groups, All C(H,H) groups, All N(H) groups
 At 1.5 times of:
  All C(H,H,H) groups
2. Rigid bond restraints
 C65, F1
 with sigma for 1-2 distances of 0.001 and sigma for 1-3 distances of 0.001
 F58, F1
 with sigma for 1-2 distances of 0.001 and sigma for 1-3 distances of 0.001
 F1, F57
 with sigma for 1-2 distances of 0.001 and sigma for 1-3 distances of 0.001
3. Uiso/Uaniso restraints and constraints
F1 \\sim C65: within 1.7A with sigma of 0.02 and sigma for terminal atoms of
0.04
Uanis(F1) \\sim Ueq: with sigma of 0.005 and sigma for terminal atoms of 0.005
Uanis(F1) \\sim Ueq, Uanis(F58) \\sim Ueq: with sigma of 0.005 and sigma for
terminal atoms of 0.005
Uanis(F1) \\sim Ueq, Uanis(F57) \\sim Ueq: with sigma of 0.05 and sigma for
terminal atoms of 0.05
Uanis(F3) \\sim Ueq: with sigma of 0.01 and sigma for terminal atoms of 0.01
4. Others
 Fixed Sof: F58(0.5) F57(0.5) H2AA(0.5) H2AB(0.5) C0AA(0.5) H0AA(0.5)
 H0AB(0.5) H0AC(0.5) C1AA(0.5) H1AA(0.5) H1AB(0.5) H1AC(0.5) F2(0.5) F1(0.5)
 F0AA(0.5) F2AA(0.5) F1AA(0.5) F3(0.5)
5.a Aromatic/amide H refined with riding coordinates:
 N1(H1), C45(H45), C3AA(H3AA), C47(H47), C7AA(H7AA), C43(H43), C37(H37),
 C41(H41), C39(H39), C34(H34), C32(H32), C18(H18), C13(H13), C6AA(H6AA),
 C22(H22), C24(H24), C15(H15), C14(H14), C28(H28), C16(H16), C30(H30), C20(H20),
  C26(H26), C19(H19), C21(H21), C25(H25), C27(H27), C83(H83), C97(H97),
 C99(H99), C2AA(H2AA), C2AA(H2AB)
5.b Idealised Me refined as rotating group:
 C7(H7A,H7B,H7C), C6(H6A,H6B,H6C), C8(H8A,H8B,H8C), C9(H9A,H9B,H9C), C10(H10A,
 H10B,H10C), C100(H10D,H10E,H10F), C82(H82A,H82B,H82C), C96(H96A,H96B,H96C),
 C0AA(H0AA,H0AB,H0AC), C1AA(H1AA,H1AB,H1AC)
;
_olex2_submission_special_instructions 'No special instructions were received'
_oxdiff_exptl_absorpt_empirical_details
;
Empirical correction (ABSPACK) includes:
- Absorption correction using spherical harmonics
- Frame scaling
;
_oxdiff_exptl_absorpt_empirical_full_max 5.302
_oxdiff_exptl_absorpt_empirical_full_min 0.520

loop_
_space_group_symop_operation_xyz
'x, y, z'
'-x, -y, -z'

loop_
_atom_site_label
_atom_site_type_symbol
_atom_site_fract_x
_atom_site_fract_y
_atom_site_fract_z
_atom_site_U_iso_or_equiv
_atom_site_adp_type
_atom_site_occupancy
_atom_site_site_symmetry_order
_atom_site_calc_flag
_atom_site_refinement_flags_posn
_atom_site_refinement_flags_adp
_atom_site_refinement_flags_occupancy
_atom_site_disorder_assembly
_atom_site_disorder_group
Fe1 Fe 0.48016(4) 0.28060(4) 0.76877(3) 0.03077(18) Uani 1 1 d . . . . .
P1 P 0.48765(7) 0.17060(6) 0.66940(5) 0.0300(2) Uani 1 1 d . . . . .
F49 F -0.2833(2) 0.6245(3) 0.61154(14) 0.0682(9) Uani 1 1 d . . . . .
F75 F 0.1031(2) 0.5187(2) 0.96400(17) 0.0686(8) Uani 1 1 d . . . . .
F76 F 0.1765(3) 0.4196(2) 0.8881(2) 0.0793(10) Uani 1 1 d . . . . .
F79 F 0.4863(2) 0.7476(3) 0.8279(2) 0.0813(10) Uani 1 1 d . . . . .
F71 F 0.0941(3) 1.1143(2) 0.8868(2) 0.0887(11) Uani 1 1 d . . . . .
F80 F 0.4135(2) 0.8530(2) 0.8988(2) 0.0870(11) Uani 1 1 d . . . . .
F62 F -0.0677(2) 0.3726(2) 0.5576(2) 0.0920(13) Uani 1 1 d . . . . .
F63 F 0.0455(4) 0.3326(3) 0.48519(19) 0.1027(14) Uani 1 1 d . . . . .
N1 N 0.6994(2) 0.1849(2) 0.76176(18) 0.0401(7) Uani 1 1 d . . . . .
H1 H 0.7383 0.1547 0.7848 0.048 Uiso 1 1 calc R . . . .
F64 F 0.0626(4) 0.3064(2) 0.5871(3) 0.1143(17) Uani 1 1 d . . . . .
F81 F 0.4915(3) 0.7453(3) 0.9359(2) 0.1057(16) Uani 1 1 d . . . . .
F77 F 0.2651(3) 0.4984(4) 0.9799(3) 0.1167(19) Uani 1 1 d . . . . .
F53 F -0.2830(3) 0.6687(4) 0.94451(17) 0.1088(17) Uani 1 1 d . . . . .
O84 O 0.6829(3) 0.0192(3) 0.8125(2) 0.0736(10) Uani 1 1 d . . . . .
C46 C -0.1717(3) 0.6873(3) 0.85573(19) 0.0332(8) Uani 1 1 d . . . A 1
C45 C -0.2522(3) 0.6683(3) 0.8035(2) 0.0336(8) Uani 1 1 d . . . A 1
H45 H -0.3209 0.6678 0.8157 0.040 Uiso 1 1 calc R . . A 1
C33 C 0.0866(3) 0.7962(3) 0.74462(19) 0.0309(7) Uani 1 1 d . . . B 1
C44 C -0.2272(3) 0.6499(3) 0.73280(19) 0.0327(8) Uani 1 1 d . . . A 1
C36 C 0.1076(3) 0.6139(3) 0.67033(18) 0.0300(7) Uani 1 1 d . . . C 1
C3AA C 0.1462(3) 0.5947(3) 0.8420(2) 0.0344(8) Uani 1 1 d . . . D 1
H3AA H 0.0847 0.5573 0.8322 0.041 Uiso 1 1 calc R . . D 1
C47 C -0.0693(3) 0.6877(3) 0.83713(18) 0.0310(7) Uani 1 1 d . . . A 1
H47 H -0.0169 0.7003 0.8733 0.037 Uiso 1 1 calc R . . A 1
F50 F -0.3567(4) 0.5422(4) 0.6699(2) 0.127(2) Uani 1 1 d . . . . .
C4AA C 0.1628(3) 0.6644(3) 0.80527(18) 0.0301(7) Uani 1 1 d . . . D 1
C7AA C 0.2583(3) 0.7163(3) 0.8211(2) 0.0342(8) Uani 1 1 d . . . D 1
H7AA H 0.2737 0.7623 0.7966 0.041 Uiso 1 1 calc R . . D 1
C17 C 0.4096(3) 0.1789(3) 0.59043(19) 0.0341(8) Uani 1 1 d . . . . .
C43 C -0.1245(3) 0.6513(3) 0.71442(18) 0.0305(7) Uani 1 1 d . . . A 1
H43 H -0.1103 0.6395 0.6664 0.037 Uiso 1 1 calc R . . A 1
C42 C -0.0418(3) 0.6700(2) 0.76635(18) 0.0295(7) Uani 1 1 d . . . A 1
F54 F -0.1279(3) 0.6891(5) 0.97455(17) 0.139(3) Uani 1 1 d . . . . .
C37 C 0.1939(3) 0.6357(3) 0.63469(19) 0.0333(8) Uani 1 1 d . . . C 1
H37 H 0.2290 0.6943 0.6511 0.040 Uiso 1 1 calc R . . C 1
F72 F 0.2087(4) 1.0291(3) 0.9128(2) 0.1149(16) Uani 1 1 d . . . . .
C41 C 0.0576(3) 0.5254(3) 0.64176(19) 0.0333(8) Uani 1 1 d . . . C 1
H41 H 0.0003 0.5072 0.6637 0.040 Uiso 1 1 calc R . . C 1
C12 C 0.6200(3) 0.1633(3) 0.6368(2) 0.0346(8) Uani 1 1 d . . . . .
C40 C 0.0910(3) 0.4634(3) 0.5813(2) 0.0373(8) Uani 1 1 d . . . C 1
C23 C 0.4604(3) 0.0487(3) 0.67504(19) 0.0321(7) Uani 1 1 d . . . . .
C8AA C 0.3306(3) 0.7016(3) 0.8719(2) 0.0377(8) Uani 1 1 d . . . D 1
C5AA C 0.2184(3) 0.5788(3) 0.8931(2) 0.0385(8) Uani 1 1 d . . . D 1
C38 C 0.2288(3) 0.5726(3) 0.5755(2) 0.0406(9) Uani 1 1 d . . . C 1
C39 C 0.1764(3) 0.4868(3) 0.5480(2) 0.0414(9) Uani 1 1 d . . . C 1
H39 H 0.1983 0.4454 0.5077 0.050 Uiso 1 1 calc R . . C 1
C34 C 0.0723(3) 0.8305(3) 0.6837(2) 0.0339(8) Uani 1 1 d . . . B 1
H34 H 0.0642 0.7881 0.6393 0.041 Uiso 1 1 calc R . . B 1
C32 C 0.0977(3) 0.8639(3) 0.8097(2) 0.0379(8) Uani 1 1 d . . . B 1
H32 H 0.1070 0.8439 0.8517 0.045 Uiso 1 1 calc R . . B 1
C11 C 0.7067(3) 0.1700(3) 0.6839(2) 0.0385(8) Uani 1 1 d . . . . .
F73 F 0.0488(6) 1.0036(3) 0.9321(2) 0.159(3) Uani 1 1 d . . . . .
C18 C 0.4258(3) 0.2600(3) 0.5648(2) 0.0444(9) Uani 1 1 d . . . . .
H18 H 0.4776 0.3053 0.5863 0.053 Uiso 1 1 calc R . . . .
C35 C 0.0697(3) 0.9277(3) 0.6875(2) 0.0412(9) Uani 1 1 d . . . B 1
C52 C -0.1964(3) 0.7100(3) 0.9328(2) 0.0451(10) Uani 1 1 d . . . A 1
C48 C -0.3127(3) 0.6276(4) 0.6762(2) 0.0459(10) Uani 1 1 d . . . A 1
F51 F -0.3878(3) 0.6820(5) 0.6886(2) 0.160(3) Uani 1 1 d . . . . .
C13 C 0.6372(4) 0.1502(3) 0.5645(2) 0.0461(10) Uani 1 1 d . . . . .
H13 H 0.5806 0.1444 0.5319 0.055 Uiso 1 1 calc R . . E .
C3 C 0.4531(3) 0.4208(3) 0.8177(2) 0.0433(9) Uani 1 1 d . . . . .
F59 F 0.3787(4) 0.5305(4) 0.5159(4) 0.136(2) Uani 1 1 d . . . . .
C6AA C 0.3117(3) 0.6328(3) 0.9088(2) 0.0410(9) Uani 1 1 d . . . D 1
H6AA H 0.3599 0.6229 0.9431 0.049 Uiso 1 1 calc R . . D 1
C22 C 0.3319(3) 0.1124(3) 0.5584(2) 0.0452(9) Uani 1 1 d . . . . .
H22 H 0.3207 0.0583 0.5749 0.054 Uiso 1 1 calc R . . . .
C24 C 0.3931(3) 0.0313(3) 0.7249(3) 0.0473(10) Uani 1 1 d . . . . .
H24 H 0.3637 0.0816 0.7549 0.057 Uiso 1 1 calc R . . . .
C1 C 0.3521(3) 0.2925(3) 0.8313(2) 0.0423(9) Uani 1 1 d . . . . .
C4 C 0.3857(4) 0.3883(3) 0.7555(2) 0.0472(10) Uani 1 1 d . . . . .
C61 C 0.0328(3) 0.3690(3) 0.5539(2) 0.0458(10) Uani 1 1 d . . . C 1
C15 C 0.8198(4) 0.1526(3) 0.5867(3) 0.0545(12) Uani 1 1 d . . . . .
H15 H 0.8862 0.1494 0.5701 0.065 Uiso 1 1 calc R . . F .
C14 C 0.7355(4) 0.1456(3) 0.5395(3) 0.0526(11) Uani 1 1 d . . . G 1
H14 H 0.7446 0.1377 0.4910 0.063 Uiso 1 1 calc R . . G 1
C74 C 0.1920(3) 0.5061(4) 0.9329(3) 0.0504(11) Uani 1 1 d . . . D 1
C2 C 0.4337(3) 0.3613(3) 0.8644(2) 0.0416(9) Uani 1 1 d . . . . .
C28 C 0.5040(4) -0.0272(3) 0.6316(2) 0.0459(10) Uani 1 1 d . . . . .
H28 H 0.5492 -0.0174 0.5977 0.055 Uiso 1 1 calc R . . . .
C16 C 0.8061(3) 0.1645(3) 0.6589(3) 0.0500(10) Uani 1 1 d . . . . .
H16 H 0.8633 0.1688 0.6907 0.060 Uiso 1 1 calc R . . . .
C30 C 0.0817(3) 0.9928(3) 0.7528(3) 0.0476(10) Uani 1 1 d . . . B 1
H30 H 0.0805 1.0570 0.7556 0.057 Uiso 1 1 calc R . . B 1
F55 F -0.2109(7) 0.7975(4) 0.9573(2) 0.185(4) Uani 1 1 d . . . . .
C20 C 0.2864(4) 0.2061(4) 0.4765(2) 0.0564(12) Uani 1 1 d . . . . .
H20 H 0.2444 0.2152 0.4386 0.068 Uiso 1 1 calc R . . . .
C65 C 0.0513(4) 0.9609(4) 0.6213(3) 0.0540(12) Uani 1 1 d . U . B 1
O98 O 0.8845(4) 0.2878(4) 0.8290(3) 0.1041(18) Uani 1 1 d . . . . .
C5 C 0.3234(3) 0.3108(4) 0.7643(2) 0.0474(10) Uani 1 1 d . . . . .
C26 C 0.4136(4) -0.1346(3) 0.6878(3) 0.0485(10) Uani 1 1 d . . . . .
H26 H 0.3986 -0.1956 0.6921 0.058 Uiso 1 1 calc R . . . .
C78 C 0.4296(3) 0.7614(4) 0.8850(3) 0.0526(11) Uani 1 1 d . . . D 1
C56 C 0.3237(4) 0.5995(3) 0.5412(3) 0.0599(14) Uani 1 1 d . . . C 1
C19 C 0.3642(4) 0.2727(4) 0.5072(2) 0.0544(11) Uani 1 1 d . . . . .
H19 H 0.3757 0.3259 0.4895 0.065 Uiso 1 1 calc R . . . .
B29 B 0.0787(3) 0.6846(3) 0.7453(2) 0.0287(8) Uani 1 1 d . . . . .
C21 C 0.2703(4) 0.1268(4) 0.5013(3) 0.0565(12) Uani 1 1 d . . . . .
H21 H 0.2178 0.0821 0.4798 0.068 Uiso 1 1 calc R . . . .
C31 C 0.0955(3) 0.9594(3) 0.8140(2) 0.0456(10) Uani 1 1 d . . . B 1
F66 F 0.1337(4) 0.9751(6) 0.5910(3) 0.155(3) Uani 1 1 d . . . . .
C25 C 0.3689(4) -0.0591(3) 0.7307(3) 0.0578(12) Uani 1 1 d . . . . .
H25 H 0.3223 -0.0694 0.7638 0.069 Uiso 1 1 calc R . . . .
C27 C 0.4809(4) -0.1175(3) 0.6384(3) 0.0546(12) Uani 1 1 d . . . . .
H27 H 0.5113 -0.1678 0.6091 0.066 Uiso 1 1 calc R . . . .
C7 C 0.4832(5) 0.3694(5) 0.9376(2) 0.0665(14) Uani 1 1 d . . . . .
H7A H 0.4869 0.3078 0.9464 0.100 Uiso 1 1 calc GR . . . .
H7B H 0.4425 0.4073 0.9727 0.100 Uiso 1 1 calc GR . . . .
H7C H 0.5518 0.3985 0.9406 0.100 Uiso 1 1 calc GR . . . .
F58 F 0.3598(8) 0.6813(7) 0.5625(6) 0.088(2) Uani 0.5 1 d . U P H 2
F57 F 0.3163(7) 0.6708(12) 0.5174(10) 0.144(6) Uani 0.5 1 d . U P H 2
C6 C 0.3009(5) 0.2236(4) 0.8658(3) 0.0710(16) Uani 1 1 d . . . . .
H6A H 0.2637 0.1749 0.8300 0.107 Uiso 1 1 calc GR . . . .
H6B H 0.2536 0.2551 0.8991 0.107 Uiso 1 1 calc GR . . . .
H6C H 0.3524 0.1962 0.8907 0.107 Uiso 1 1 calc GR . . . .
C8 C 0.5335(5) 0.5005(4) 0.8312(4) 0.0719(16) Uani 1 1 d . . . . .
H8A H 0.5926 0.4853 0.8572 0.108 Uiso 1 1 calc GR . . . .
H8B H 0.5054 0.5566 0.8585 0.108 Uiso 1 1 calc GR . . . .
H8C H 0.5541 0.5109 0.7864 0.108 Uiso 1 1 calc GR . . . .
C70 C 0.1099(6) 1.0260(4) 0.8869(3) 0.0712(16) Uani 1 1 d . . . B 1
B1 B 0.6213(3) 0.2553(3) 0.8038(3) 0.0408(10) Uani 1 1 d . . . . .
C9 C 0.3722(6) 0.4427(5) 0.6989(3) 0.087(2) Uani 1 1 d . . . . .
H9A H 0.4389 0.4611 0.6852 0.131 Uiso 1 1 calc GR . . . .
H9B H 0.3353 0.4980 0.7174 0.131 Uiso 1 1 calc GR . . . .
H9C H 0.3336 0.4039 0.6579 0.131 Uiso 1 1 calc GR . . . .
C10 C 0.2322(4) 0.2627(5) 0.7155(3) 0.081(2) Uani 1 1 d . . . . .
H10A H 0.2444 0.2648 0.6672 0.122 Uiso 1 1 calc GR . . . .
H10B H 0.1706 0.2946 0.7299 0.122 Uiso 1 1 calc GR . . . .
H10C H 0.2235 0.1983 0.7184 0.122 Uiso 1 1 calc GR . . . .
C100 C 0.8485(8) 0.4143(6) 0.7770(8) 0.139(4) Uani 1 1 d . . . . .
H10D H 0.8167 0.3694 0.7361 0.208 Uiso 1 1 calc GR . . . .
H10E H 0.8820 0.4654 0.7617 0.208 Uiso 1 1 calc GR . . . .
H10F H 0.7964 0.4382 0.8093 0.208 Uiso 1 1 calc GR . . . .
C82 C 0.7885(8) -0.0634(7) 0.7286(7) 0.135(4) Uani 1 1 d . . . . .
H82A H 0.7482 -0.0546 0.6880 0.203 Uiso 1 1 calc GR . . . .
H82B H 0.8239 -0.1206 0.7153 0.203 Uiso 1 1 calc GR . . . .
H82C H 0.8382 -0.0111 0.7451 0.203 Uiso 1 1 calc GR . . . .
C96 C 0.8753(7) 0.2136(8) 0.9239(5) 0.117(3) Uani 1 1 d . . . . .
H96A H 0.8704 0.1529 0.8907 0.175 Uiso 1 1 calc GR . . . .
H96B H 0.8069 0.2342 0.9337 0.175 Uiso 1 1 calc GR . . . .
H96C H 0.9111 0.2091 0.9675 0.175 Uiso 1 1 calc GR . . . .
C83 C 0.7244(9) -0.0688(6) 0.7821(7) 0.135(4) Uani 1 1 d . . . . .
H83 H 0.7096 -0.1238 0.7968 0.162 Uiso 1 1 calc R . . . .
C97 C 0.9323(7) 0.2815(7) 0.8929(5) 0.111(3) Uani 1 1 d . . . . .
H97 H 0.9927 0.3158 0.9137 0.133 Uiso 1 1 calc R . . . .
C99 C 0.9180(8) 0.3728(10) 0.8098(9) 0.186(7) Uani 1 1 d . . . . .
H99 H 0.9858 0.3979 0.8199 0.223 Uiso 1 1 calc R . . . .
H1A H 0.541(3) 0.219(3) 0.8066(19) 0.021(8) Uiso 1 1 d . . . . .
H1B H 0.597(4) 0.313(3) 0.761(3) 0.045(12) Uiso 1 1 d . . . . .
C2AA C 0.6168(11) 0.0058(12) 0.8669(7) 0.165(6) Uani 1 1 d . . . . .
H2AA H 0.5458 -0.0021 0.8560 0.198 Uiso 0.5 1 calc R . P I 1
H2AB H 0.6090 -0.0543 0.8748 0.198 Uiso 0.5 1 calc R . P J 2
C0AA C 0.653(2) 0.0041(17) 0.9345(9) 0.135(8) Uani 0.5 1 d . . P K 1
H0AA H 0.6587 -0.0600 0.9373 0.203 Uiso 0.5 1 calc GR . P K 1
H0AB H 0.6048 0.0336 0.9684 0.203 Uiso 0.5 1 calc GR . P K 1
H0AC H 0.7191 0.0375 0.9452 0.203 Uiso 0.5 1 calc GR . P K 1
C1AA C 0.5696(16) 0.0688(15) 0.9042(10) 0.113(6) Uani 0.5 1 d . . P K 2
H1AA H 0.6182 0.1170 0.9313 0.170 Uiso 0.5 1 calc GR . P K 2
H1AB H 0.5290 0.0431 0.9362 0.170 Uiso 0.5 1 calc GR . P K 2
H1AC H 0.5248 0.0953 0.8741 0.170 Uiso 0.5 1 calc GR . P K 2
F2 F -0.0333(9) 0.9299(10) 0.5890(6) 0.113(4) Uani 0.5 1 d . . P L 2
F1 F 0.0494(7) 1.0572(5) 0.6374(4) 0.0773(18) Uani 0.5 1 d . U P B 2
F0AA F 0.0383(12) 0.8883(6) 0.5592(4) 0.109(4) Uani 0.5 1 d . . P B 1
F2AA F 0.2982(8) 0.5922(8) 0.4684(4) 0.108(4) Uani 0.5 1 d . . P C 1
F1AA F 0.4046(4) 0.6324(7) 0.5941(4) 0.079(2) Uani 0.5 1 d . . P C 1
F3 F -0.0257(9) 1.0081(11) 0.6178(6) 0.114(3) Uani 0.5 1 d . U P B 1

loop_
_atom_site_aniso_label
_atom_site_aniso_U_11
_atom_site_aniso_U_22
_atom_site_aniso_U_33
_atom_site_aniso_U_23
_atom_site_aniso_U_13
_atom_site_aniso_U_12
Fe1 0.0300(3) 0.0338(3) 0.0279(3) 0.0076(2) -0.0026(2) -0.0017(2)
P1 0.0275(5) 0.0362(5) 0.0260(4) 0.0080(3) 0.0004(3) -0.0021(3)
F49 0.0524(16) 0.119(3) 0.0340(13) 0.0236(15) -0.0105(11) -0.0035(16)
F75 0.0692(19) 0.078(2) 0.0718(19) 0.0390(16) 0.0310(15) 0.0080(15)
F76 0.091(2) 0.0505(17) 0.107(3) 0.0345(17) 0.035(2) 0.0086(15)
F79 0.0468(17) 0.103(3) 0.094(2) 0.027(2) 0.0142(16) -0.0241(16)
F71 0.108(3) 0.0422(16) 0.101(3) -0.0156(16) 0.026(2) -0.0024(16)
F80 0.0555(18) 0.0549(18) 0.139(3) 0.0085(19) -0.0174(19) -0.0181(14)
F62 0.0510(19) 0.0592(19) 0.145(4) -0.010(2) -0.0077(19) -0.0186(14)
F63 0.139(4) 0.080(2) 0.063(2) -0.0250(18) 0.008(2) -0.046(2)
N1 0.0315(17) 0.0469(18) 0.0422(18) 0.0126(15) -0.0056(14) 0.0045(14)
F64 0.145(4) 0.0456(17) 0.148(4) 0.039(2) -0.080(3) -0.035(2)
F81 0.063(2) 0.149(4) 0.120(3) 0.087(3) -0.058(2) -0.056(2)
F77 0.074(2) 0.166(4) 0.148(4) 0.132(4) -0.051(2) -0.044(2)
F53 0.072(2) 0.207(5) 0.0405(16) 0.023(2) 0.0171(15) -0.034(3)
O84 0.084(3) 0.062(2) 0.079(3) 0.0234(19) 0.012(2) 0.0102(19)
C46 0.0320(19) 0.0404(19) 0.0270(17) 0.0085(15) 0.0016(14) -0.0001(15)
C45 0.0269(18) 0.0414(19) 0.0323(18) 0.0092(15) 0.0017(14) -0.0027(14)
C33 0.0242(17) 0.0373(18) 0.0301(17) 0.0068(14) 0.0008(13) -0.0040(13)
C44 0.0302(18) 0.0405(19) 0.0265(17) 0.0084(14) -0.0051(14) -0.0041(14)
C36 0.0254(17) 0.0360(18) 0.0277(17) 0.0073(14) -0.0028(13) -0.0008(13)
C3AA 0.0250(17) 0.0412(19) 0.0367(19) 0.0100(16) 0.0008(14) -0.0037(14)
C47 0.0283(18) 0.0393(18) 0.0233(16) 0.0059(14) -0.0054(13) -0.0055(14)
F50 0.138(4) 0.165(4) 0.074(2) 0.057(3) -0.058(2) -0.108(4)
C4AA 0.0270(17) 0.0372(18) 0.0253(16) 0.0062(14) 0.0026(13) -0.0010(14)
C7AA 0.0292(18) 0.0413(19) 0.0325(18) 0.0109(15) 0.0008(14) -0.0031(15)
C17 0.0311(19) 0.042(2) 0.0283(17) 0.0071(15) 0.0008(14) 0.0049(15)
C43 0.0311(18) 0.0382(18) 0.0208(16) 0.0059(13) 0.0004(13) -0.0049(14)
C42 0.0281(18) 0.0323(17) 0.0267(17) 0.0061(13) -0.0001(13) -0.0055(13)
F54 0.069(2) 0.323(8) 0.0331(16) 0.053(3) 0.0075(15) 0.049(3)
C37 0.0300(18) 0.0358(18) 0.0304(18) 0.0016(14) 0.0026(14) -0.0026(14)
F72 0.159(4) 0.082(3) 0.079(3) -0.021(2) -0.042(3) 0.006(3)
C41 0.0304(18) 0.0366(18) 0.0319(18) 0.0067(15) 0.0010(14) -0.0013(14)
C12 0.0297(18) 0.0365(18) 0.0373(19) 0.0082(15) 0.0041(15) -0.0012(14)
C40 0.039(2) 0.0344(19) 0.0349(19) 0.0036(15) -0.0060(16) -0.0022(15)
C23 0.0260(17) 0.0381(19) 0.0304(18) 0.0069(15) -0.0040(13) -0.0033(14)
C8AA 0.0249(18) 0.050(2) 0.038(2) 0.0125(17) -0.0028(15) -0.0057(15)
C5AA 0.0318(19) 0.046(2) 0.040(2) 0.0154(17) 0.0022(16) 0.0021(16)
C38 0.037(2) 0.046(2) 0.037(2) 0.0068(17) 0.0085(16) -0.0009(17)
C39 0.044(2) 0.040(2) 0.035(2) -0.0030(16) 0.0061(17) 0.0027(17)
C34 0.0240(17) 0.043(2) 0.0362(19) 0.0118(16) 0.0032(14) 0.0002(14)
C32 0.040(2) 0.039(2) 0.0324(19) 0.0059(16) 0.0049(15) -0.0044(16)
C11 0.0315(19) 0.0375(19) 0.047(2) 0.0118(17) 0.0038(16) -0.0037(15)
F73 0.289(7) 0.085(3) 0.077(3) -0.032(2) 0.102(4) -0.074(4)
C18 0.048(2) 0.048(2) 0.037(2) 0.0110(17) -0.0015(17) 0.0012(18)
C35 0.0273(19) 0.050(2) 0.052(2) 0.0226(19) 0.0083(16) 0.0022(16)
C52 0.034(2) 0.067(3) 0.030(2) 0.0030(19) 0.0033(16) -0.0021(18)
C48 0.030(2) 0.074(3) 0.033(2) 0.0116(19) 0.0001(16) -0.0007(19)
F51 0.082(3) 0.264(7) 0.085(3) -0.061(4) -0.051(2) 0.102(4)
C13 0.048(2) 0.051(2) 0.042(2) 0.0133(18) 0.0094(18) 0.0013(18)
C3 0.046(2) 0.0334(19) 0.050(2) 0.0077(17) 0.0093(18) 0.0020(16)
F59 0.084(3) 0.102(3) 0.212(6) 0.004(4) 0.089(4) 0.003(2)
C6AA 0.0298(19) 0.055(2) 0.041(2) 0.0198(18) -0.0043(16) -0.0033(17)
C22 0.042(2) 0.056(2) 0.037(2) 0.0140(18) -0.0067(17) -0.0025(18)
C24 0.048(2) 0.038(2) 0.056(3) 0.0081(18) 0.022(2) 0.0014(17)
C1 0.042(2) 0.040(2) 0.043(2) 0.0036(17) 0.0161(17) 0.0024(16)
C4 0.050(2) 0.058(3) 0.039(2) 0.0180(19) 0.0113(18) 0.020(2)
C61 0.045(2) 0.036(2) 0.051(2) 0.0026(18) -0.0083(19) -0.0027(17)
C15 0.041(2) 0.054(3) 0.069(3) 0.015(2) 0.021(2) 0.0004(19)
C14 0.050(3) 0.056(3) 0.055(3) 0.015(2) 0.025(2) 0.010(2)
C74 0.036(2) 0.061(3) 0.062(3) 0.033(2) -0.0011(19) -0.0013(19)
C2 0.046(2) 0.045(2) 0.0304(19) 0.0033(16) -0.0008(16) 0.0000(17)
C28 0.055(3) 0.040(2) 0.041(2) 0.0044(17) 0.0157(19) -0.0037(18)
C16 0.034(2) 0.051(2) 0.066(3) 0.014(2) 0.0043(19) 0.0025(18)
C30 0.043(2) 0.039(2) 0.062(3) 0.013(2) 0.011(2) 0.0013(17)
F55 0.401(11) 0.094(3) 0.056(2) -0.007(2) 0.092(4) 0.037(5)
C20 0.066(3) 0.067(3) 0.037(2) 0.013(2) -0.012(2) 0.020(2)
C65 0.048(3) 0.063(3) 0.064(3) 0.036(2) 0.016(2) 0.016(2)
O98 0.069(3) 0.129(4) 0.120(4) 0.059(3) -0.047(3) -0.040(3)
C5 0.031(2) 0.068(3) 0.037(2) -0.0011(19) 0.0017(16) 0.0094(19)
C26 0.053(3) 0.036(2) 0.054(3) 0.0097(18) 0.004(2) -0.0129(18)
C78 0.037(2) 0.061(3) 0.061(3) 0.023(2) -0.012(2) -0.0108(19)
C56 0.060(3) 0.049(3) 0.060(3) -0.011(2) 0.030(2) -0.008(2)
C19 0.067(3) 0.060(3) 0.039(2) 0.017(2) -0.004(2) 0.011(2)
B29 0.0228(19) 0.037(2) 0.0242(18) 0.0049(15) 0.0017(14) -0.0039(15)
C21 0.050(3) 0.068(3) 0.046(2) 0.007(2) -0.016(2) 0.001(2)
C31 0.047(2) 0.037(2) 0.050(2) 0.0037(18) 0.0119(19) -0.0044(17)
F66 0.102(3) 0.291(9) 0.119(4) 0.136(5) 0.030(3) 0.016(4)
C25 0.062(3) 0.045(2) 0.067(3) 0.013(2) 0.028(2) -0.007(2)
C27 0.069(3) 0.036(2) 0.056(3) 0.0023(19) 0.018(2) 0.000(2)
C7 0.076(4) 0.083(4) 0.033(2) -0.001(2) -0.007(2) 0.006(3)
F58 0.083(4) 0.083(4) 0.087(4) -0.002(3) 0.038(3) -0.021(3)
F57 0.063(5) 0.219(14) 0.231(14) 0.201(13) 0.050(7) 0.031(7)
C6 0.080(4) 0.057(3) 0.075(4) 0.010(3) 0.042(3) -0.013(3)
C8 0.073(4) 0.040(2) 0.098(4) 0.005(3) 0.029(3) -0.009(2)
C70 0.101(5) 0.045(3) 0.059(3) -0.004(2) 0.017(3) -0.006(3)
B1 0.029(2) 0.049(2) 0.042(2) 0.007(2) -0.0028(18) 0.0014(18)
C9 0.120(5) 0.101(5) 0.060(3) 0.043(3) 0.022(3) 0.066(4)
C10 0.037(3) 0.110(5) 0.071(4) -0.030(3) -0.009(2) 0.014(3)
C100 0.118(7) 0.081(5) 0.235(13) 0.073(7) 0.036(8) -0.011(5)
C82 0.103(6) 0.115(7) 0.175(10) -0.002(7) 0.056(7) 0.018(5)
C96 0.087(5) 0.170(9) 0.105(6) 0.059(6) -0.019(4) 0.018(6)
C83 0.158(9) 0.063(4) 0.188(11) 0.020(5) 0.057(8) 0.034(5)
C97 0.118(6) 0.104(6) 0.103(6) 0.021(5) -0.051(5) -0.005(5)
C99 0.112(7) 0.179(11) 0.297(17) 0.159(12) -0.111(10) -0.090(8)
C2AA 0.163(11) 0.217(15) 0.127(9) 0.076(10) 0.039(8) -0.071(10)
C0AA 0.21(2) 0.132(16) 0.074(11) 0.033(10) 0.031(12) -0.006(16)
C1AA 0.133(15) 0.123(14) 0.086(11) 0.024(10) 0.050(11) 0.005(12)
F2 0.103(7) 0.141(9) 0.108(7) 0.088(7) -0.081(6) -0.070(7)
F1 0.108(4) 0.059(3) 0.075(3) 0.040(3) -0.014(3) 0.004(3)
F0AA 0.202(12) 0.093(6) 0.048(4) 0.043(4) 0.011(5) 0.042(7)
F2AA 0.111(7) 0.144(8) 0.056(4) -0.003(5) 0.050(4) -0.047(6)
F1AA 0.032(3) 0.137(7) 0.060(4) 0.013(4) 0.007(3) -0.030(3)
F3 0.103(6) 0.160(7) 0.103(6) 0.061(6) 0.026(5) 0.092(6)

loop_
_atom_type_symbol
_atom_type_description
_atom_type_scat_dispersion_real
_atom_type_scat_dispersion_imag
_atom_type_scat_source
C C 0.0181 0.0091 'International Tables Vol C Tables 4.2.6.8 and 6.1.1.4'
H H 0.0000 0.0000 'International Tables Vol C Tables 4.2.6.8 and 6.1.1.4'
B B 0.0090 0.0039 'International Tables Vol C Tables 4.2.6.8 and 6.1.1.4'
F F 0.0727 0.0534 'International Tables Vol C Tables 4.2.6.8 and 6.1.1.4'
Fe Fe -1.1336 3.1974 'International Tables Vol C Tables 4.2.6.8 and 6.1.1.4'
N N 0.0311 0.0180 'International Tables Vol C Tables 4.2.6.8 and 6.1.1.4'
O O 0.0492 0.0322 'International Tables Vol C Tables 4.2.6.8 and 6.1.1.4'
P P 0.2955 0.4335 'International Tables Vol C Tables 4.2.6.8 and 6.1.1.4'

loop_
_geom_angle_atom_site_label_1
_geom_angle_atom_site_label_2
_geom_angle_atom_site_label_3
_geom_angle
_geom_angle_site_symmetry_1
_geom_angle_site_symmetry_3
_geom_angle_publ_flag
C3 Fe1 P1 148.15(13) . . ?
C3 Fe1 C5 66.41(18) . . ?
C1 Fe1 P1 122.83(12) . . ?
C1 Fe1 C3 67.16(16) . . ?
C1 Fe1 C4 66.75(17) . . ?
C1 Fe1 C5 39.68(18) . . ?
C4 Fe1 P1 112.22(13) . . ?
C4 Fe1 C3 39.71(18) . . ?
C4 Fe1 C5 39.3(2) . . ?
C2 Fe1 P1 163.21(13) . . ?
C2 Fe1 C3 39.74(17) . . ?
C2 Fe1 C1 40.57(17) . . ?
C2 Fe1 C4 66.86(17) . . ?
C2 Fe1 C5 66.98(16) . . ?
C5 Fe1 P1 101.24(12) . . ?
B1 Fe1 P1 91.85(14) . . ?
B1 Fe1 C3 107.38(19) . . ?
B1 Fe1 C1 123.31(19) . . ?
B1 Fe1 C4 143.4(2) . . ?
B1 Fe1 C2 97.73(18) . . ?
B1 Fe1 C5 162.79(19) . . ?
C17 P1 Fe1 119.04(12) . . ?
C17 P1 C12 102.47(17) . . ?
C17 P1 C23 103.48(17) . . ?
C12 P1 Fe1 112.14(12) . . ?
C23 P1 Fe1 116.61(12) . . ?
C23 P1 C12 100.66(17) . . ?
C11 N1 B1 121.3(3) . . ?
C83 O84 C2AA 107.8(9) . . ?
C45 C46 C47 120.7(3) . . ?
C45 C46 C52 119.2(3) . . ?
C47 C46 C52 120.1(3) . . ?
C44 C45 C46 118.0(3) . . ?
C34 C33 C32 116.0(4) . . ?
C34 C33 B29 124.6(3) . . ?
C32 C33 B29 119.0(3) . . ?
C45 C44 C43 121.2(3) . . ?
C45 C44 C48 118.6(3) . . ?
C43 C44 C48 120.2(3) . . ?
C37 C36 B29 120.2(3) . . ?
C41 C36 C37 115.6(3) . . ?
C41 C36 B29 123.9(3) . . ?
C4AA C3AA C5AA 122.3(3) . . ?
C46 C47 C42 122.6(3) . . ?
C3AA C4AA C7AA 115.9(3) . . ?
C3AA C4AA B29 123.1(3) . . ?
C7AA C4AA B29 121.0(3) . . ?
C8AA C7AA C4AA 122.4(4) . . ?
C18 C17 P1 117.5(3) . . ?
C22 C17 P1 122.9(3) . . ?
C22 C17 C18 119.5(4) . . ?
C44 C43 C42 121.8(3) . . ?
C47 C42 C43 115.8(3) . . ?
C47 C42 B29 122.0(3) . . ?
C43 C42 B29 121.7(3) . . ?
C38 C37 C36 122.3(3) . . ?
C40 C41 C36 122.1(3) . . ?
C11 C12 P1 121.1(3) . . ?
C13 C12 P1 121.5(3) . . ?
C13 C12 C11 117.4(4) . . ?
C41 C40 C61 118.8(4) . . ?
C39 C40 C41 120.8(4) . . ?
C39 C40 C61 120.4(4) . . ?
C24 C23 P1 118.9(3) . . ?
C28 C23 P1 122.9(3) . . ?
C28 C23 C24 118.2(4) . . ?
C7AA C8AA C6AA 120.7(3) . . ?
C7AA C8AA C78 118.1(4) . . ?
C6AA C8AA C78 121.2(4) . . ?
C3AA C5AA C74 118.9(4) . . ?
C6AA C5AA C3AA 120.5(4) . . ?
C6AA C5AA C74 120.5(4) . . ?
C37 C38 C56 119.5(4) . . ?
C39 C38 C37 120.5(4) . . ?
C39 C38 C56 120.1(4) . . ?
C40 C39 C38 118.8(4) . . ?
C33 C34 C35 121.9(4) . . ?
C31 C32 C33 122.5(4) . . ?
C12 C11 N1 122.8(3) . . ?
C16 C11 N1 116.4(4) . . ?
C16 C11 C12 120.7(4) . . ?
C19 C18 C17 120.0(4) . . ?
C34 C35 C65 120.0(4) . . ?
C30 C35 C34 120.5(4) . . ?
C30 C35 C65 119.4(4) . . ?
F53 C52 C46 113.5(4) . . ?
F54 C52 F53 105.9(5) . . ?
F54 C52 C46 114.7(4) . . ?
F54 C52 F55 106.3(6) . . ?
F55 C52 F53 102.9(5) . . ?
F55 C52 C46 112.6(4) . . ?
F49 C48 C44 114.5(3) . . ?
F49 C48 F50 103.0(4) . . ?
F50 C48 C44 111.7(4) . . ?
F51 C48 F49 108.8(5) . . ?
F51 C48 C44 113.8(4) . . ?
F51 C48 F50 103.9(5) . . ?
C14 C13 C12 122.1(4) . . ?
C4 C3 Fe1 70.1(2) . . ?
C4 C3 C8 126.8(5) . . ?
C2 C3 Fe1 69.2(2) . . ?
C2 C3 C4 107.8(4) . . ?
C2 C3 C8 125.3(5) . . ?
C8 C3 Fe1 124.3(3) . . ?
C56 F59 F2AA 51.9(4) . . ?
C8AA C6AA C5AA 118.1(4) . . ?
C17 C22 C21 119.8(4) . . ?
C25 C24 C23 121.2(4) . . ?
C2 C1 Fe1 69.2(2) . . ?
C2 C1 C6 125.2(4) . . ?
C5 C1 Fe1 70.7(2) . . ?
C5 C1 C2 107.1(4) . . ?
C5 C1 C6 127.3(5) . . ?
C6 C1 Fe1 130.5(3) . . ?
C3 C4 Fe1 70.2(2) . . ?
C3 C4 C9 122.9(5) . . ?
C5 C4 Fe1 70.5(3) . . ?
C5 C4 C3 108.4(4) . . ?
C5 C4 C9 127.6(5) . . ?
C9 C4 Fe1 134.3(3) . . ?
F62 C61 F63 104.0(4) . . ?
F62 C61 C40 113.7(4) . . ?
F63 C61 C40 112.3(4) . . ?
F64 C61 F62 107.6(4) . . ?
F64 C61 F63 105.8(4) . . ?
F64 C61 C40 112.7(4) . . ?
C14 C15 C16 120.1(4) . . ?
C15 C14 C13 119.7(4) . . ?
F75 C74 F76 103.2(4) . . ?
F75 C74 C5AA 113.1(4) . . ?
F76 C74 C5AA 111.1(4) . . ?
F77 C74 F75 109.7(4) . . ?
F77 C74 F76 105.8(4) . . ?
F77 C74 C5AA 113.2(4) . . ?
C3 C2 Fe1 71.1(2) . . ?
C3 C2 C1 108.1(4) . . ?
C3 C2 C7 127.5(4) . . ?
C1 C2 Fe1 70.2(2) . . ?
C1 C2 C7 124.3(4) . . ?
C7 C2 Fe1 127.0(3) . . ?
C27 C28 C23 120.4(4) . . ?
C15 C16 C11 120.0(4) . . ?
C35 C30 C31 118.1(4) . . ?
C21 C20 C19 120.6(4) . . ?
F66 C65 C35 113.7(4) . . ?
F66 C65 F0AA 79.7(7) . . ?
F0AA C65 C35 113.9(5) . . ?
F3 C65 C35 117.3(6) . . ?
F3 C65 F66 121.5(8) . . ?
F3 C65 F0AA 103.3(9) . . ?
C97 O98 C99 111.6(7) . . ?
C1 C5 Fe1 69.6(2) . . ?
C1 C5 C10 125.0(5) . . ?
C4 C5 Fe1 70.2(2) . . ?
C4 C5 C1 108.6(4) . . ?
C4 C5 C10 126.0(5) . . ?
C10 C5 Fe1 131.9(3) . . ?
C27 C26 C25 118.6(4) . . ?
F79 C78 C8AA 112.5(4) . . ?
F80 C78 F79 103.6(4) . . ?
F80 C78 C8AA 112.3(4) . . ?
F81 C78 F79 104.6(4) . . ?
F81 C78 F80 109.2(4) . . ?
F81 C78 C8AA 113.9(4) . . ?
F59 C56 C38 114.0(5) . . ?
F59 C56 F2AA 82.6(6) . . ?
F59 C56 F1AA 87.2(6) . . ?
F2AA C56 C38 108.8(5) . . ?
F2AA C56 F1AA 141.3(5) . . ?
F1AA C56 C38 109.5(5) . . ?
C20 C19 C18 119.7(5) . . ?
C33 B29 C36 114.1(3) . . ?
C33 B29 C4AA 110.1(3) . . ?
C33 B29 C42 102.0(3) . . ?
C36 B29 C4AA 104.4(3) . . ?
C36 B29 C42 114.1(3) . . ?
C4AA B29 C42 112.2(3) . . ?
C20 C21 C22 120.5(5) . . ?
C32 C31 C30 120.9(4) . . ?
C32 C31 C70 118.0(4) . . ?
C30 C31 C70 121.2(4) . . ?
C65 F66 F0AA 53.4(5) . . ?
C24 C25 C26 120.3(4) . . ?
C26 C27 C28 121.3(4) . . ?
F71 C70 F72 104.0(5) . . ?
F71 C70 C31 113.7(5) . . ?
F72 C70 C31 110.6(5) . . ?
F73 C70 F71 106.4(5) . . ?
F73 C70 F72 109.1(7) . . ?
F73 C70 C31 112.6(5) . . ?
N1 B1 Fe1 127.1(3) . . ?
C82 C83 O84 112.2(9) . . ?
O98 C97 C96 111.2(7) . . ?
C100 C99 O98 117.5(7) . . ?
C0AA C2AA O84 123.5(15) . . ?
C1AA C2AA O84 124.2(15) . . ?
C65 F0AA F66 46.9(5) . . ?
C56 F2AA F59 45.5(5) . . ?

loop_
_geom_bond_atom_site_label_1
_geom_bond_atom_site_label_2
_geom_bond_distance
_geom_bond_site_symmetry_2
_geom_bond_publ_flag
Fe1 P1 2.1994(10) . ?
Fe1 C3 2.096(4) . ?
Fe1 C1 2.084(4) . ?
Fe1 C4 2.094(4) . ?
Fe1 C2 2.071(4) . ?
Fe1 C5 2.099(4) . ?
Fe1 B1 2.000(4) . ?
P1 C17 1.822(4) . ?
P1 C12 1.850(4) . ?
P1 C23 1.833(4) . ?
F49 C48 1.311(5) . ?
F75 C74 1.321(5) . ?
F76 C74 1.352(6) . ?
F79 C78 1.333(6) . ?
F71 C70 1.318(7) . ?
F80 C78 1.331(6) . ?
F62 C61 1.308(6) . ?
F63 C61 1.327(6) . ?
N1 C11 1.474(5) . ?
N1 B1 1.585(6) . ?
F64 C61 1.300(6) . ?
F81 C78 1.310(6) . ?
F77 C74 1.307(6) . ?
F53 C52 1.303(6) . ?
O84 C83 1.422(9) . ?
O84 C2AA 1.428(11) . ?
C46 C45 1.386(5) . ?
C46 C47 1.390(5) . ?
C46 C52 1.497(5) . ?
C45 C44 1.383(5) . ?
C33 C34 1.392(5) . ?
C33 C32 1.399(5) . ?
C33 B29 1.634(5) . ?
C44 C43 1.392(5) . ?
C44 C48 1.488(5) . ?
C36 C37 1.401(5) . ?
C36 C41 1.396(5) . ?
C36 B29 1.635(5) . ?
C3AA C4AA 1.389(5) . ?
C3AA C5AA 1.395(5) . ?
C47 C42 1.394(5) . ?
F50 C48 1.326(7) . ?
C4AA C7AA 1.402(5) . ?
C4AA B29 1.641(5) . ?
C7AA C8AA 1.385(5) . ?
C17 C18 1.402(6) . ?
C17 C22 1.381(6) . ?
C43 C42 1.404(5) . ?
C42 B29 1.647(5) . ?
F54 C52 1.268(6) . ?
C37 C38 1.395(5) . ?
F72 C70 1.346(8) . ?
C41 C40 1.395(5) . ?
C12 C11 1.397(6) . ?
C12 C13 1.392(6) . ?
C40 C39 1.374(6) . ?
C40 C61 1.508(5) . ?
C23 C24 1.386(6) . ?
C23 C28 1.383(6) . ?
C8AA C6AA 1.385(6) . ?
C8AA C78 1.495(6) . ?
C5AA C6AA 1.394(6) . ?
C5AA C74 1.491(6) . ?
C38 C39 1.375(6) . ?
C38 C56 1.502(6) . ?
C34 C35 1.409(6) . ?
C32 C31 1.382(6) . ?
C11 C16 1.395(6) . ?
F73 C70 1.294(7) . ?
C18 C19 1.393(6) . ?
C35 C30 1.384(7) . ?
C35 C65 1.485(6) . ?
C52 F55 1.281(7) . ?
C48 F51 1.279(6) . ?
C13 C14 1.379(6) . ?
C3 C4 1.423(6) . ?
C3 C2 1.417(6) . ?
C3 C8 1.495(6) . ?
F59 C56 1.275(7) . ?
F59 F2AA 1.772(13) . ?
C22 C21 1.394(6) . ?
C24 C25 1.379(6) . ?
C1 C2 1.441(6) . ?
C1 C5 1.420(6) . ?
C1 C6 1.482(6) . ?
C4 C5 1.409(7) . ?
C4 C9 1.507(7) . ?
C15 C14 1.374(8) . ?
C15 C16 1.382(7) . ?
C2 C7 1.500(6) . ?
C28 C27 1.380(6) . ?
C30 C31 1.389(7) . ?
C20 C19 1.377(8) . ?
C20 C21 1.370(8) . ?
C65 F66 1.272(6) . ?
C65 F0AA 1.397(10) . ?
C65 F3 1.246(8) . ?
O98 C97 1.381(9) . ?
O98 C99 1.435(11) . ?
C5 C10 1.510(7) . ?
C26 C25 1.380(7) . ?
C26 C27 1.377(7) . ?
C56 F2AA 1.406(11) . ?
C56 F1AA 1.412(8) . ?
C31 C70 1.506(7) . ?
F66 F1 1.770(11) . ?
F66 F0AA 1.712(14) . ?
F58 F57 0.990(15) . ?
C100 C99 1.327(14) . ?
C82 C83 1.367(14) . ?
C96 C97 1.465(14) . ?
C2AA C0AA 1.37(2) . ?
C2AA C1AA 1.23(2) . ?
